data_1572598
loop_
_publ_author_name
'Gayen, Sourav'
'Assanar, Faneesha'
'Shyamal, Sampad'
'Dorairaj, Dorothy Priyanka'
'Ghosh, Sundargopal'

_publ_section_title
;
 Quantifying variation in cooperative B-H bond activations using Os(ii)
 and Os(iii) &#x3ba;<sup>2</sup>-<i>N</i>,<i>S</i>-chelated complexes:
 same, but different.
;
_journal_issue 38
_journal_name_full 'Chemical science'
_journal_page_first 15913
_journal_page_last 15924
_journal_paper_doi 10.1039/d4sc05092d
_journal_volume 15
_journal_year 2024
_chemical_formula_sum 'C39 H29 B N3 Os P S6'
_chemical_formula_weight 963.99
_space_group_crystal_system monoclinic
_space_group_IT_number 14
_space_group_name_Hall '-P 2ybc'
_space_group_name_H-M_alt 'P 1 21/c 1'
_atom_sites_solution_hydrogens mixed
_audit_creation_method SHELXL-2014/7
_audit_update_record
;
2024-05-03 deposited with the CCDC.	2024-08-19 downloaded from the CCDC.
;
_cell_angle_alpha 90
_cell_angle_beta 103.8767(15)
_cell_angle_gamma 90
_cell_formula_units_Z 4
_cell_length_a 10.9773(4)
_cell_length_b 23.2835(8)
_cell_length_c 14.8343(5)
_cell_measurement_reflns_used 4436
_cell_measurement_temperature 296(2)
_cell_measurement_theta_max 22.65
_cell_measurement_theta_min 2.25
_cell_volume 3680.8(2)
_computing_cell_refinement 'Bruker SAINT'
_computing_data_collection 'Bruker APEX2'
_computing_data_reduction 'Bruker SAINT'
_computing_molecular_graphics 'Bruker SHELXTL'
_computing_publication_material 'Bruker SHELXTL'
_computing_structure_refinement 'SHELXL-2014/7 (Sheldrick, 2014)'
_computing_structure_solution 'SHELXS-97 (Sheldrick 2008)'
_diffrn_ambient_temperature 296(2)
_diffrn_measured_fraction_theta_full 1.000
_diffrn_measured_fraction_theta_max 1.000
_diffrn_measurement_device_type 'Bruker APEX-II CCD'
_diffrn_measurement_method '\f and \w scans'
_diffrn_radiation_type MoK\a
_diffrn_radiation_wavelength 0.71073
_diffrn_reflns_av_R_equivalents 0.0628
_diffrn_reflns_av_unetI/netI 0.0673
_diffrn_reflns_Laue_measured_fraction_full 1.000
_diffrn_reflns_Laue_measured_fraction_max 1.000
_diffrn_reflns_limit_h_max 13
_diffrn_reflns_limit_h_min -10
_diffrn_reflns_limit_k_max 27
_diffrn_reflns_limit_k_min -27
_diffrn_reflns_limit_l_max 17
_diffrn_reflns_limit_l_min -17
_diffrn_reflns_number 26307
_diffrn_reflns_point_group_measured_fraction_full 1.000
_diffrn_reflns_point_group_measured_fraction_max 1.000
_diffrn_reflns_theta_full 24.998
_diffrn_reflns_theta_max 24.998
_diffrn_reflns_theta_min 1.663
_exptl_absorpt_coefficient_mu 3.883
_exptl_absorpt_correction_T_max 0.800
_exptl_absorpt_correction_T_min 0.469
_exptl_absorpt_correction_type multi-scan
_exptl_absorpt_process_details 'SADABS V2014/5(Bruker AXS.Inc)'
_exptl_crystal_colour brown
_exptl_crystal_density_diffrn 1.740
_exptl_crystal_description Rectangular
_exptl_crystal_F_000 1904
_exptl_crystal_size_max 0.230
_exptl_crystal_size_mid 0.140
_exptl_crystal_size_min 0.060
_refine_diff_density_max 0.758
_refine_diff_density_min -0.819
_refine_diff_density_rms 0.125
_refine_ls_extinction_method none
_refine_ls_goodness_of_fit_ref 1.013
_refine_ls_hydrogen_treatment mixed
_refine_ls_matrix_type full
_refine_ls_number_parameters 468
_refine_ls_number_reflns 6473
_refine_ls_number_restraints 0
_refine_ls_restrained_S_all 1.013
_refine_ls_R_factor_all 0.0654
_refine_ls_R_factor_gt 0.0402
_refine_ls_shift/su_max 0.000
_refine_ls_shift/su_mean 0.000
_refine_ls_structure_factor_coef Fsqd
_refine_ls_weighting_details 'w=1/[\s^2^(Fo^2^)+(0.0315P)^2^+5.4067P] where P=(Fo^2^+2Fc^2^)/3'
_refine_ls_weighting_scheme calc
_refine_ls_wR_factor_gt 0.0785
_refine_ls_wR_factor_ref 0.0868
_reflns_Friedel_coverage 0.000
_reflns_number_gt 4788
_reflns_number_total 6473
_reflns_threshold_expression 'I > 2\s(I)'
_cod_data_source_file d4sc05092d2.cif
_cod_data_source_block f3
_cod_depositor_comments 'Adding full bibliography for 1572594--1572599.cif.'
_cod_original_sg_symbol_H-M 'P 21/c'
_cod_database_code 1572598
_shelx_shelxl_version_number 2014/7
_shelx_space_group_comment
; 
The symmetry employed for this shelxl refinement is uniquely defined 
by the following loop, which should always be used as a source of 
symmetry information in preference to the above space-group names. 
They are only intended as comments. 
;
_shelx_estimated_absorpt_t_min 0.469
_shelx_estimated_absorpt_t_max 0.800

loop_
_space_group_symop_operation_xyz
'x, y, z'
'-x, y+1/2, -z+1/2'
'-x, -y, -z'
'x, -y-1/2, z-1/2'

loop_
_atom_site_label
_atom_site_type_symbol
_atom_site_fract_x
_atom_site_fract_y
_atom_site_fract_z
_atom_site_U_iso_or_equiv
_atom_site_adp_type
_atom_site_occupancy
_atom_site_site_symmetry_order
_atom_site_calc_flag
_atom_site_refinement_flags_posn
_atom_site_refinement_flags_adp
_atom_site_refinement_flags_occupancy
_atom_site_disorder_assembly
_atom_site_disorder_group
B1 B 0.3410(7) 0.0982(3) 0.4305(5) 0.0282(17) Uani 1 1 d . . . . .
C1 C 0.3964(9) 0.2907(3) 0.2453(5) 0.055(2) Uani 1 1 d . . . . .
C2 C 0.5113(11) 0.3167(4) 0.2509(6) 0.072(3) Uani 1 1 d . . . . .
H2 H 0.5157 0.3560 0.2415 0.086 Uiso 1 1 calc R U . . .
C3 C 0.6192(10) 0.2841(5) 0.2703(6) 0.079(3) Uani 1 1 d . . . . .
H3 H 0.6962 0.3022 0.2758 0.095 Uiso 1 1 calc R U . . .
C4 C 0.6158(8) 0.2235(4) 0.2823(5) 0.061(2) Uani 1 1 d . . . . .
H4 H 0.6891 0.2018 0.2928 0.073 Uiso 1 1 calc R U . . .
C5 C 0.4997(7) 0.1972(3) 0.2779(5) 0.047(2) Uani 1 1 d . . . . .
H5 H 0.4947 0.1578 0.2861 0.057 Uiso 1 1 calc R U . . .
C6 C 0.3920(8) 0.2309(3) 0.2610(5) 0.0402(19) Uani 1 1 d . . . . .
C7 C 0.1854(7) 0.2528(3) 0.2382(5) 0.0419(18) Uani 1 1 d . . . . .
C8 C 0.6178(7) 0.2002(3) 0.5259(5) 0.0348(17) Uani 1 1 d . . . . .
C9 C 0.7466(7) 0.2091(3) 0.5445(5) 0.0395(18) Uani 1 1 d . . . . .
H9 H 0.7820 0.2429 0.5725 0.047 Uiso 1 1 calc R U . . .
C10 C 0.8175(7) 0.1684(3) 0.5215(6) 0.049(2) Uani 1 1 d . . . . .
H10 H 0.9039 0.1738 0.5332 0.058 Uiso 1 1 calc R U . . .
C11 C 0.7648(7) 0.1170(3) 0.4795(5) 0.047(2) Uani 1 1 d . . . . .
H11 H 0.8170 0.0897 0.4626 0.056 Uiso 1 1 calc R U . . .
C12 C 0.6371(6) 0.1061(3) 0.4626(5) 0.0364(17) Uani 1 1 d . . . . .
H12 H 0.6036 0.0714 0.4369 0.044 Uiso 1 1 calc R U . . .
C13 C 0.5616(6) 0.1484(3) 0.4854(4) 0.0286(14) Uani 1 1 d . . . . .
C14 C 0.3830(6) 0.1999(3) 0.4850(4) 0.0320(16) Uani 1 1 d . . . . .
C15 C 0.3285(6) 0.0515(3) 0.5885(4) 0.0285(15) Uani 1 1 d . . . . .
C16 C 0.4563(6) 0.0450(3) 0.6241(5) 0.0349(16) Uani 1 1 d . . . . .
H16 H 0.5131 0.0584 0.5914 0.042 Uiso 1 1 calc R U . . .
C17 C 0.4983(8) 0.0180(3) 0.7097(5) 0.048(2) Uani 1 1 d . . . . .
H17 H 0.5840 0.0132 0.7343 0.058 Uiso 1 1 calc R U . . .
C18 C 0.4140(8) -0.0018(3) 0.7586(5) 0.049(2) Uani 1 1 d . . . . .
H18 H 0.4433 -0.0205 0.8150 0.059 Uiso 1 1 calc R U . . .
C19 C 0.2877(7) 0.0060(3) 0.7242(5) 0.0448(19) Uani 1 1 d . . . . .
H19 H 0.2311 -0.0064 0.7578 0.054 Uiso 1 1 calc R U . . .
C20 C 0.2456(6) 0.0324(3) 0.6392(5) 0.0310(16) Uani 1 1 d . . . . .
C21 C 0.1421(6) 0.0767(3) 0.4900(4) 0.0295(15) Uani 1 1 d . . . . .
C22 C 0.2469(7) 0.0342(3) 0.0837(5) 0.0387(17) Uani 1 1 d . . . . .
H22 H 0.2284 0.0004 0.1110 0.046 Uiso 1 1 calc R U . . .
C23 C 0.3217(7) 0.0317(3) 0.0208(5) 0.047(2) Uani 1 1 d . . . . .
H23 H 0.3527 -0.0035 0.0067 0.057 Uiso 1 1 calc R U . . .
C24 C 0.3504(7) 0.0808(3) -0.0209(5) 0.049(2) Uani 1 1 d . . . . .
H24 H 0.4019 0.0796 -0.0623 0.059 Uiso 1 1 calc R U . . .
C25 C 0.3010(8) 0.1321(3) 0.0003(5) 0.052(2) Uani 1 1 d . . . . .
H25 H 0.3161 0.1656 -0.0294 0.062 Uiso 1 1 calc R U . . .
C26 C 0.2299(7) 0.1344(3) 0.0647(5) 0.0437(19) Uani 1 1 d . . . . .
H26 H 0.2017 0.1698 0.0803 0.052 Uiso 1 1 calc R U . . .
C27 C 0.1990(6) 0.0853(3) 0.1070(4) 0.0304(15) Uani 1 1 d . . . . .
C28 C -0.1536(7) 0.1188(3) 0.1598(5) 0.0448(19) Uani 1 1 d . . . . .
H28 H -0.1393 0.1177 0.2242 0.054 Uiso 1 1 calc R U . . .
C29 C -0.2733(8) 0.1292(3) 0.1068(6) 0.052(2) Uani 1 1 d . . . . .
H29 H -0.3393 0.1339 0.1355 0.063 Uiso 1 1 calc R U . . .
C30 C -0.2949(8) 0.1326(3) 0.0125(6) 0.052(2) Uani 1 1 d . . . . .
H30 H -0.3750 0.1411 -0.0227 0.062 Uiso 1 1 calc R U . . .
C31 C -0.2003(8) 0.1236(3) -0.0302(6) 0.057(2) Uani 1 1 d . . . . .
H31 H -0.2159 0.1255 -0.0946 0.069 Uiso 1 1 calc R U . . .
C32 C -0.0792(8) 0.1117(3) 0.0226(5) 0.050(2) Uani 1 1 d . . . . .
H32 H -0.0148 0.1048 -0.0068 0.060 Uiso 1 1 calc R U . . .
C33 C -0.0550(6) 0.1099(3) 0.1188(5) 0.0343(17) Uani 1 1 d . . . . .
C34 C 0.0786(6) 0.0148(3) 0.2158(4) 0.0296(15) Uani 1 1 d . . . . .
C35 C 0.1678(7) -0.0129(3) 0.2828(5) 0.0401(18) Uani 1 1 d . . . . .
H35 H 0.2318 0.0083 0.3208 0.048 Uiso 1 1 calc R U . . .
C36 C 0.1640(7) -0.0720(3) 0.2948(5) 0.045(2) Uani 1 1 d . . . . .
H36 H 0.2278 -0.0904 0.3377 0.054 Uiso 1 1 calc R U . . .
C37 C 0.0662(8) -0.1027(3) 0.2434(5) 0.044(2) Uani 1 1 d . . . . .
H37 H 0.0629 -0.1422 0.2518 0.053 Uiso 1 1 calc R U . . .
C38 C -0.0263(7) -0.0764(3) 0.1803(5) 0.0449(19) Uani 1 1 d . . . . .
H38 H -0.0951 -0.0973 0.1479 0.054 Uiso 1 1 calc R U . . .
C39 C -0.0182(7) -0.0169(3) 0.1638(5) 0.0404(18) Uani 1 1 d . . . . .
H39 H -0.0788 0.0007 0.1175 0.048 Uiso 1 1 calc R U . . .
N1 N 0.2704(6) 0.2117(2) 0.2567(4) 0.0364(14) Uani 1 1 d . . . . .
N2 N 0.4309(5) 0.1493(2) 0.4670(3) 0.0267(12) Uani 1 1 d . . . . .
N3 N 0.2693(5) 0.0778(2) 0.5046(3) 0.0252(12) Uani 1 1 d . . . . .
Os1 Os 0.17079(2) 0.14941(2) 0.31714(2) 0.02836(9) Uani 1 1 d . . . . .
P5 P 0.10056(16) 0.09162(7) 0.19137(12) 0.0291(4) Uani 1 1 d . . . . .
S1 S 0.2482(3) 0.32055(8) 0.22287(16) 0.0640(7) Uani 1 1 d . . . . .
S2 S 0.49967(18) 0.24839(7) 0.53591(13) 0.0403(5) Uani 1 1 d . . . . .
S3 S 0.09227(17) 0.04585(8) 0.58138(12) 0.0404(5) Uani 1 1 d . . . . .
S4 S 0.0402(2) 0.23205(8) 0.24717(15) 0.0514(5) Uani 1 1 d . . . . .
S5 S 0.22926(16) 0.21527(7) 0.45248(12) 0.0349(4) Uani 1 1 d . . . . .
S6 S 0.04160(16) 0.10230(7) 0.39587(12) 0.0351(4) Uani 1 1 d . . . . .
H1B H 0.413(5) 0.063(2) 0.422(4) 0.024(15) Uiso 1 1 d . . . . .
H2B H 0.290(5) 0.100(2) 0.341(4) 0.035(17) Uiso 1 1 d . . . . .

loop_
_atom_site_aniso_label
_atom_site_aniso_U_11
_atom_site_aniso_U_22
_atom_site_aniso_U_33
_atom_site_aniso_U_23
_atom_site_aniso_U_13
_atom_site_aniso_U_12
B1 0.025(4) 0.031(4) 0.032(5) -0.003(4) 0.012(4) -0.002(3)
C1 0.091(7) 0.038(4) 0.039(5) 0.001(4) 0.021(5) -0.024(5)
C2 0.113(9) 0.056(6) 0.053(6) -0.007(5) 0.032(7) -0.042(6)
C3 0.078(8) 0.110(9) 0.052(6) -0.016(6) 0.022(6) -0.059(7)
C4 0.061(6) 0.083(6) 0.044(5) -0.005(5) 0.023(5) -0.021(5)
C5 0.050(5) 0.063(5) 0.032(4) 0.002(4) 0.014(4) -0.017(4)
C6 0.062(6) 0.035(4) 0.027(4) -0.002(3) 0.015(4) -0.016(4)
C7 0.051(5) 0.031(4) 0.037(4) 0.002(3) -0.002(4) 0.000(4)
C8 0.036(4) 0.028(4) 0.039(4) 0.000(3) 0.006(4) 0.000(3)
C9 0.036(5) 0.032(4) 0.048(5) 0.003(3) 0.006(4) -0.007(3)
C10 0.019(4) 0.055(5) 0.071(6) 0.008(4) 0.009(4) -0.006(4)
C11 0.027(4) 0.054(5) 0.063(5) 0.002(4) 0.016(4) 0.005(4)
C12 0.033(4) 0.031(4) 0.048(5) -0.003(3) 0.016(4) -0.003(3)
C13 0.027(4) 0.029(3) 0.030(4) 0.001(3) 0.009(3) -0.001(3)
C14 0.038(4) 0.030(4) 0.028(4) -0.002(3) 0.010(3) -0.003(3)
C15 0.029(4) 0.028(3) 0.027(4) -0.006(3) 0.005(3) 0.000(3)
C16 0.028(4) 0.039(4) 0.037(4) -0.005(3) 0.007(3) 0.000(3)
C17 0.046(5) 0.052(5) 0.045(5) 0.003(4) 0.007(4) 0.008(4)
C18 0.054(6) 0.059(5) 0.032(4) 0.015(4) 0.005(4) 0.010(4)
C19 0.046(5) 0.056(5) 0.038(5) 0.004(4) 0.023(4) -0.003(4)
C20 0.028(4) 0.031(4) 0.033(4) 0.002(3) 0.005(3) -0.003(3)
C21 0.023(4) 0.035(4) 0.034(4) -0.011(3) 0.012(3) -0.003(3)
C22 0.040(5) 0.039(4) 0.036(4) 0.003(3) 0.005(4) 0.002(3)
C23 0.045(5) 0.055(5) 0.046(5) -0.013(4) 0.016(4) 0.009(4)
C24 0.042(5) 0.069(6) 0.041(5) -0.007(4) 0.019(4) -0.019(4)
C25 0.061(6) 0.042(5) 0.055(5) 0.000(4) 0.019(5) -0.021(4)
C26 0.055(5) 0.036(4) 0.044(4) -0.004(3) 0.020(4) -0.008(4)
C27 0.022(4) 0.036(4) 0.032(4) -0.003(3) 0.002(3) 0.000(3)
C28 0.043(5) 0.052(5) 0.038(5) -0.002(4) 0.008(4) 0.005(4)
C29 0.043(5) 0.051(5) 0.060(6) -0.001(4) 0.008(5) 0.009(4)
C30 0.036(5) 0.043(5) 0.065(6) -0.006(4) -0.008(4) 0.012(4)
C31 0.057(6) 0.064(5) 0.041(5) 0.006(4) -0.007(5) 0.009(5)
C32 0.042(5) 0.068(5) 0.042(5) 0.004(4) 0.011(4) 0.006(4)
C33 0.034(4) 0.034(4) 0.034(4) -0.005(3) 0.005(3) -0.002(3)
C34 0.030(4) 0.027(3) 0.034(4) -0.005(3) 0.011(3) -0.001(3)
C35 0.042(5) 0.039(4) 0.040(4) -0.003(3) 0.011(4) -0.004(3)
C36 0.055(5) 0.029(4) 0.052(5) 0.005(4) 0.015(4) -0.005(4)
C37 0.062(6) 0.027(4) 0.048(5) 0.000(4) 0.026(5) -0.006(4)
C38 0.043(5) 0.045(4) 0.045(5) -0.007(4) 0.007(4) -0.021(4)
C39 0.037(5) 0.049(4) 0.034(4) -0.004(4) 0.006(4) -0.010(4)
N1 0.048(4) 0.025(3) 0.033(3) 0.005(3) 0.006(3) -0.002(3)
N2 0.024(3) 0.025(3) 0.030(3) -0.002(3) 0.006(2) 0.004(2)
N3 0.029(3) 0.027(3) 0.021(3) 0.000(2) 0.007(3) -0.001(2)
Os1 0.02810(15) 0.02653(14) 0.03040(16) -0.00104(13) 0.00689(11) 0.00127(13)
P5 0.0264(10) 0.0303(9) 0.0297(10) 0.0004(8) 0.0051(8) 0.0001(8)
S1 0.101(2) 0.0299(10) 0.0614(14) 0.0100(10) 0.0200(14) -0.0025(11)
S2 0.0367(11) 0.0306(9) 0.0503(12) -0.0112(9) 0.0043(9) -0.0029(8)
S3 0.0316(11) 0.0567(11) 0.0357(10) 0.0042(9) 0.0138(9) -0.0079(9)
S4 0.0488(13) 0.0381(10) 0.0600(13) 0.0055(10) -0.0016(11) 0.0138(9)
S5 0.0296(10) 0.0332(9) 0.0409(11) -0.0098(8) 0.0065(9) 0.0059(8)
S6 0.0245(10) 0.0477(10) 0.0340(10) 0.0017(8) 0.0088(8) -0.0007(8)

loop_
_atom_type_symbol
_atom_type_description
_atom_type_scat_dispersion_real
_atom_type_scat_dispersion_imag
_atom_type_scat_source
C C 0.0033 0.0016 'International Tables Vol C Tables 4.2.6.8 and 6.1.1.4'
H H 0.0000 0.0000 'International Tables Vol C Tables 4.2.6.8 and 6.1.1.4'
N N 0.0061 0.0033 'International Tables Vol C Tables 4.2.6.8 and 6.1.1.4'
P P 0.1023 0.0942 'International Tables Vol C Tables 4.2.6.8 and 6.1.1.4'
S S 0.1246 0.1234 'International Tables Vol C Tables 4.2.6.8 and 6.1.1.4'
Os Os -1.2165 7.6030 'International Tables Vol C Tables 4.2.6.8 and 6.1.1.4'
B B 0.0013 0.0007 'International Tables Vol C Tables 4.2.6.8 and 6.1.1.4'

loop_
_geom_angle_atom_site_label_1
_geom_angle_atom_site_label_2
_geom_angle_atom_site_label_3
_geom_angle
_geom_angle_site_symmetry_1
_geom_angle_site_symmetry_3
_geom_angle_publ_flag
N2 B1 N3 111.7(5) . . ?
N2 B1 Os1 100.3(4) . . ?
N3 B1 Os1 101.3(4) . . ?
N2 B1 H1B 100(3) . . ?
N3 B1 H1B 109(3) . . ?
Os1 B1 H1B 133(3) . . ?
N2 B1 H2B 114(2) . . ?
N3 B1 H2B 124(3) . . ?
Os1 B1 H2B 40(2) . . ?
H1B B1 H2B 93(4) . . ?
C2 C1 C6 119.1(9) . . ?
C2 C1 S1 129.8(7) . . ?
C6 C1 S1 111.1(6) . . ?
C3 C2 C1 119.9(8) . . ?
C3 C2 H2 120.0 . . ?
C1 C2 H2 120.0 . . ?
C2 C3 C4 121.6(9) . . ?
C2 C3 H3 119.2 . . ?
C4 C3 H3 119.2 . . ?
C5 C4 C3 118.5(9) . . ?
C5 C4 H4 120.7 . . ?
C3 C4 H4 120.7 . . ?
C6 C5 C4 119.1(8) . . ?
C6 C5 H5 120.4 . . ?
C4 C5 H5 120.4 . . ?
C5 C6 N1 126.2(6) . . ?
C5 C6 C1 121.6(7) . . ?
N1 C6 C1 112.2(7) . . ?
N1 C7 S4 114.0(5) . . ?
N1 C7 S1 113.5(6) . . ?
S4 C7 S1 132.0(4) . . ?
C9 C8 C13 122.0(6) . . ?
C9 C8 S2 128.8(5) . . ?
C13 C8 S2 108.9(5) . . ?
C10 C9 C8 118.4(7) . . ?
C10 C9 H9 120.8 . . ?
C8 C9 H9 120.8 . . ?
C9 C10 C11 121.2(7) . . ?
C9 C10 H10 119.4 . . ?
C11 C10 H10 119.4 . . ?
C12 C11 C10 121.8(7) . . ?
C12 C11 H11 119.1 . . ?
C10 C11 H11 119.1 . . ?
C13 C12 C11 117.7(6) . . ?
C13 C12 H12 121.2 . . ?
C11 C12 H12 121.2 . . ?
C12 C13 N2 127.7(6) . . ?
C12 C13 C8 118.9(6) . . ?
N2 C13 C8 113.2(5) . . ?
N2 C14 S5 123.0(5) . . ?
N2 C14 S2 111.9(5) . . ?
S5 C14 S2 124.9(4) . . ?
C16 C15 C20 119.7(6) . . ?
C16 C15 N3 126.8(6) . . ?
C20 C15 N3 113.5(6) . . ?
C15 C16 C17 118.7(6) . . ?
C15 C16 H16 120.6 . . ?
C17 C16 H16 120.6 . . ?
C18 C17 C16 120.7(7) . . ?
C18 C17 H17 119.6 . . ?
C16 C17 H17 119.6 . . ?
C19 C18 C17 120.4(7) . . ?
C19 C18 H18 119.8 . . ?
C17 C18 H18 119.8 . . ?
C18 C19 C20 119.1(6) . . ?
C18 C19 H19 120.4 . . ?
C20 C19 H19 120.4 . . ?
C19 C20 C15 121.3(6) . . ?
C19 C20 S3 127.5(5) . . ?
C15 C20 S3 111.2(5) . . ?
N3 C21 S6 125.0(5) . . ?
N3 C21 S3 112.8(5) . . ?
S6 C21 S3 122.2(4) . . ?
C27 C22 C23 122.0(6) . . ?
C27 C22 H22 119.0 . . ?
C23 C22 H22 119.0 . . ?
C24 C23 C22 120.3(7) . . ?
C24 C23 H23 119.8 . . ?
C22 C23 H23 119.8 . . ?
C23 C24 C25 118.3(7) . . ?
C23 C24 H24 120.8 . . ?
C25 C24 H24 120.8 . . ?
C26 C25 C24 120.8(7) . . ?
C26 C25 H25 119.6 . . ?
C24 C25 H25 119.6 . . ?
C25 C26 C27 121.8(6) . . ?
C25 C26 H26 119.1 . . ?
C27 C26 H26 119.1 . . ?
C22 C27 C26 116.6(6) . . ?
C22 C27 P5 124.0(5) . . ?
C26 C27 P5 119.3(5) . . ?
C33 C28 C29 121.0(7) . . ?
C33 C28 H28 119.5 . . ?
C29 C28 H28 119.5 . . ?
C30 C29 C28 120.1(8) . . ?
C30 C29 H29 119.9 . . ?
C28 C29 H29 119.9 . . ?
C31 C30 C29 120.4(8) . . ?
C31 C30 H30 119.8 . . ?
C29 C30 H30 119.8 . . ?
C30 C31 C32 120.0(8) . . ?
C30 C31 H31 120.0 . . ?
C32 C31 H31 120.0 . . ?
C33 C32 C31 120.2(7) . . ?
C33 C32 H32 119.9 . . ?
C31 C32 H32 119.9 . . ?
C28 C33 C32 118.2(7) . . ?
C28 C33 P5 119.6(5) . . ?
C32 C33 P5 122.1(5) . . ?
C39 C34 C35 118.4(6) . . ?
C39 C34 P5 122.0(5) . . ?
C35 C34 P5 119.3(5) . . ?
C34 C35 C36 121.2(7) . . ?
C34 C35 H35 119.4 . . ?
C36 C35 H35 119.4 . . ?
C37 C36 C35 119.5(7) . . ?
C37 C36 H36 120.3 . . ?
C35 C36 H36 120.3 . . ?
C38 C37 C36 120.7(7) . . ?
C38 C37 H37 119.6 . . ?
C36 C37 H37 119.6 . . ?
C37 C38 C39 119.7(7) . . ?
C37 C38 H38 120.1 . . ?
C39 C38 H38 120.1 . . ?
C34 C39 C38 120.2(7) . . ?
C34 C39 H39 119.9 . . ?
C38 C39 H39 119.9 . . ?
C7 N1 C6 113.4(6) . . ?
C7 N1 Os1 99.9(5) . . ?
C6 N1 Os1 141.1(5) . . ?
C14 N2 C13 114.0(5) . . ?
C14 N2 B1 119.6(5) . . ?
C13 N2 B1 126.4(5) . . ?
C21 N3 C15 111.8(5) . . ?
C21 N3 B1 124.2(5) . . ?
C15 N3 B1 123.4(5) . . ?
N1 Os1 P5 99.41(15) . . ?
N1 Os1 S6 165.56(15) . . ?
P5 Os1 S6 90.31(6) . . ?
N1 Os1 S4 66.41(16) . . ?
P5 Os1 S4 93.87(6) . . ?
S6 Os1 S4 102.51(7) . . ?
N1 Os1 S5 82.04(15) . . ?
P5 Os1 S5 175.27(6) . . ?
S6 Os1 S5 87.46(6) . . ?
S4 Os1 S5 82.55(6) . . ?
N1 Os1 B1 103.4(2) . . ?
P5 Os1 B1 108.71(17) . . ?
S6 Os1 B1 83.34(17) . . ?
S4 Os1 B1 156.75(18) . . ?
S5 Os1 B1 75.18(17) . . ?
N1 Os1 H2B 95.6(18) . . ?
P5 Os1 H2B 82.3(19) . . ?
S6 Os1 H2B 96.3(18) . . ?
S4 Os1 H2B 160.8(18) . . ?
S5 Os1 H2B 102.1(19) . . ?
B1 Os1 H2B 29.5(19) . . ?
C33 P5 C27 103.5(3) . . ?
C33 P5 C34 101.1(3) . . ?
C27 P5 C34 100.4(3) . . ?
C33 P5 Os1 115.3(2) . . ?
C27 P5 Os1 117.6(2) . . ?
C34 P5 Os1 116.4(2) . . ?
C1 S1 C7 89.7(4) . . ?
C14 S2 C8 91.7(3) . . ?
C20 S3 C21 90.6(3) . . ?
C7 S4 Os1 78.2(2) . . ?
C14 S5 Os1 98.5(2) . . ?
C21 S6 Os1 103.3(2) . . ?

loop_
_geom_bond_atom_site_label_1
_geom_bond_atom_site_label_2
_geom_bond_distance
_geom_bond_site_symmetry_2
_geom_bond_publ_flag
B1 N2 1.558(9) . ?
B1 N3 1.570(8) . ?
B1 Os1 2.497(8) . ?
B1 H1B 1.15(5) . ?
B1 H2B 1.31(6) . ?
C1 C2 1.382(12) . ?
C1 C6 1.416(9) . ?
C1 S1 1.726(9) . ?
C2 C3 1.377(13) . ?
C2 H2 0.9300 . ?
C3 C4 1.425(12) . ?
C3 H3 0.9300 . ?
C4 C5 1.402(10) . ?
C4 H4 0.9300 . ?
C5 C6 1.390(10) . ?
C5 H5 0.9300 . ?
C6 N1 1.395(9) . ?
C7 N1 1.320(8) . ?
C7 S4 1.700(8) . ?
C7 S1 1.758(7) . ?
C8 C9 1.389(9) . ?
C8 C13 1.420(9) . ?
C8 S2 1.749(7) . ?
C9 C10 1.323(9) . ?
C9 H9 0.9300 . ?
C10 C11 1.408(10) . ?
C10 H10 0.9300 . ?
C11 C12 1.387(9) . ?
C11 H11 0.9300 . ?
C12 C13 1.382(8) . ?
C12 H12 0.9300 . ?
C13 N2 1.394(7) . ?
C14 N2 1.344(7) . ?
C14 S5 1.679(7) . ?
C14 S2 1.739(7) . ?
C15 C16 1.385(8) . ?
C15 C20 1.385(8) . ?
C15 N3 1.400(8) . ?
C16 C17 1.392(9) . ?
C16 H16 0.9300 . ?
C17 C18 1.385(10) . ?
C17 H17 0.9300 . ?
C18 C19 1.369(10) . ?
C18 H18 0.9300 . ?
C19 C20 1.380(9) . ?
C19 H19 0.9300 . ?
C20 S3 1.724(7) . ?
C21 N3 1.361(8) . ?
C21 S6 1.669(7) . ?
C21 S3 1.734(6) . ?
C22 C27 1.379(8) . ?
C22 C23 1.384(9) . ?
C22 H22 0.9300 . ?
C23 C24 1.372(10) . ?
C23 H23 0.9300 . ?
C24 C25 1.378(10) . ?
C24 H24 0.9300 . ?
C25 C26 1.372(10) . ?
C25 H25 0.9300 . ?
C26 C27 1.384(9) . ?
C26 H26 0.9300 . ?
C27 P5 1.844(6) . ?
C28 C33 1.379(9) . ?
C28 C29 1.382(10) . ?
C28 H28 0.9300 . ?
C29 C30 1.364(10) . ?
C29 H29 0.9300 . ?
C30 C31 1.356(11) . ?
C30 H30 0.9300 . ?
C31 C32 1.400(10) . ?
C31 H31 0.9300 . ?
C32 C33 1.387(9) . ?
C32 H32 0.9300 . ?
C33 P5 1.837(7) . ?
C34 C39 1.370(9) . ?
C34 C35 1.377(9) . ?
C34 P5 1.852(6) . ?
C35 C36 1.389(9) . ?
C35 H35 0.9300 . ?
C36 C37 1.361(10) . ?
C36 H36 0.9300 . ?
C37 C38 1.352(10) . ?
C37 H37 0.9300 . ?
C38 C39 1.412(9) . ?
C38 H38 0.9300 . ?
C39 H39 0.9300 . ?
N1 Os1 2.138(5) . ?
Os1 P5 2.2795(17) . ?
Os1 S6 2.3178(17) . ?
Os1 S4 2.4741(18) . ?
Os1 S5 2.4852(17) . ?
Os1 H2B 1.71(6) . ?

loop_
_geom_torsion_atom_site_label_1
_geom_torsion_atom_site_label_2
_geom_torsion_atom_site_label_3
_geom_torsion_atom_site_label_4
_geom_torsion
_geom_torsion_site_symmetry_1
_geom_torsion_site_symmetry_2
_geom_torsion_site_symmetry_3
_geom_torsion_site_symmetry_4
_geom_torsion_publ_flag
C6 C1 C2 C3 0.9(12) . . . . ?
S1 C1 C2 C3 179.6(7) . . . . ?
C1 C2 C3 C4 1.9(14) . . . . ?
C2 C3 C4 C5 -2.7(13) . . . . ?
C3 C4 C5 C6 0.7(11) . . . . ?
C4 C5 C6 N1 -178.4(6) . . . . ?
C4 C5 C6 C1 2.0(11) . . . . ?
C2 C1 C6 C5 -2.9(11) . . . . ?
S1 C1 C6 C5 178.2(6) . . . . ?
C2 C1 C6 N1 177.5(7) . . . . ?
S1 C1 C6 N1 -1.5(8) . . . . ?
C13 C8 C9 C10 1.6(11) . . . . ?
S2 C8 C9 C10 -172.1(6) . . . . ?
C8 C9 C10 C11 -0.3(11) . . . . ?
C9 C10 C11 C12 -1.7(12) . . . . ?
C10 C11 C12 C13 2.3(11) . . . . ?
C11 C12 C13 N2 173.5(6) . . . . ?
C11 C12 C13 C8 -1.0(10) . . . . ?
C9 C8 C13 C12 -1.0(10) . . . . ?
S2 C8 C13 C12 173.8(5) . . . . ?
C9 C8 C13 N2 -176.2(6) . . . . ?
S2 C8 C13 N2 -1.4(7) . . . . ?
C20 C15 C16 C17 1.4(9) . . . . ?
N3 C15 C16 C17 179.4(6) . . . . ?
C15 C16 C17 C18 -0.2(10) . . . . ?
C16 C17 C18 C19 -1.4(11) . . . . ?
C17 C18 C19 C20 1.8(11) . . . . ?
C18 C19 C20 C15 -0.6(11) . . . . ?
C18 C19 C20 S3 179.0(6) . . . . ?
C16 C15 C20 C19 -1.0(10) . . . . ?
N3 C15 C20 C19 -179.3(6) . . . . ?
C16 C15 C20 S3 179.4(5) . . . . ?
N3 C15 C20 S3 1.1(7) . . . . ?
C27 C22 C23 C24 -0.1(11) . . . . ?
C22 C23 C24 C25 -1.2(12) . . . . ?
C23 C24 C25 C26 3.0(12) . . . . ?
C24 C25 C26 C27 -3.6(12) . . . . ?
C23 C22 C27 C26 -0.3(10) . . . . ?
C23 C22 C27 P5 -179.2(5) . . . . ?
C25 C26 C27 C22 2.2(11) . . . . ?
C25 C26 C27 P5 -178.9(6) . . . . ?
C33 C28 C29 C30 -2.0(11) . . . . ?
C28 C29 C30 C31 2.5(12) . . . . ?
C29 C30 C31 C32 -0.9(12) . . . . ?
C30 C31 C32 C33 -1.2(12) . . . . ?
C29 C28 C33 C32 -0.2(11) . . . . ?
C29 C28 C33 P5 -176.0(5) . . . . ?
C31 C32 C33 C28 1.7(11) . . . . ?
C31 C32 C33 P5 177.5(6) . . . . ?
C39 C34 C35 C36 3.2(10) . . . . ?
P5 C34 C35 C36 -171.3(5) . . . . ?
C34 C35 C36 C37 -4.1(11) . . . . ?
C35 C36 C37 C38 0.7(11) . . . . ?
C36 C37 C38 C39 3.4(11) . . . . ?
C35 C34 C39 C38 1.0(10) . . . . ?
P5 C34 C39 C38 175.3(5) . . . . ?
C37 C38 C39 C34 -4.4(10) . . . . ?
S4 C7 N1 C6 -172.1(5) . . . . ?
S1 C7 N1 C6 0.6(8) . . . . ?
S4 C7 N1 Os1 -12.5(6) . . . . ?
S1 C7 N1 Os1 160.2(3) . . . . ?
C5 C6 N1 C7 -179.0(7) . . . . ?
C1 C6 N1 C7 0.6(8) . . . . ?
C5 C6 N1 Os1 34.1(11) . . . . ?
C1 C6 N1 Os1 -146.2(6) . . . . ?
S5 C14 N2 C13 169.6(5) . . . . ?
S2 C14 N2 C13 -5.1(7) . . . . ?
S5 C14 N2 B1 -11.4(8) . . . . ?
S2 C14 N2 B1 173.9(4) . . . . ?
C12 C13 N2 C14 -170.4(6) . . . . ?
C8 C13 N2 C14 4.3(8) . . . . ?
C12 C13 N2 B1 10.6(10) . . . . ?
C8 C13 N2 B1 -174.7(6) . . . . ?
N3 B1 N2 C14 -64.9(7) . . . . ?
Os1 B1 N2 C14 41.7(6) . . . . ?
N3 B1 N2 C13 114.1(6) . . . . ?
Os1 B1 N2 C13 -139.4(5) . . . . ?
S6 C21 N3 C15 -178.1(4) . . . . ?
S3 C21 N3 C15 2.5(6) . . . . ?
S6 C21 N3 B1 -6.2(8) . . . . ?
S3 C21 N3 B1 174.4(4) . . . . ?
C16 C15 N3 C21 179.5(6) . . . . ?
C20 C15 N3 C21 -2.3(7) . . . . ?
C16 C15 N3 B1 7.6(9) . . . . ?
C20 C15 N3 B1 -174.3(5) . . . . ?
N2 B1 N3 C21 121.6(6) . . . . ?
Os1 B1 N3 C21 15.7(6) . . . . ?
N2 B1 N3 C15 -67.4(7) . . . . ?
Os1 B1 N3 C15 -173.3(4) . . . . ?
C28 C33 P5 C27 -179.2(5) . . . . ?
C32 C33 P5 C27 5.1(7) . . . . ?
C28 C33 P5 C34 77.1(6) . . . . ?
C32 C33 P5 C34 -98.6(6) . . . . ?
C28 C33 P5 Os1 -49.3(6) . . . . ?
C32 C33 P5 Os1 135.0(5) . . . . ?
C22 C27 P5 C33 -110.3(6) . . . . ?
C26 C27 P5 C33 70.9(6) . . . . ?
C22 C27 P5 C34 -6.1(6) . . . . ?
C26 C27 P5 C34 175.1(6) . . . . ?
C22 C27 P5 Os1 121.2(5) . . . . ?
C26 C27 P5 Os1 -57.6(6) . . . . ?
C39 C34 P5 C33 17.5(6) . . . . ?
C35 C34 P5 C33 -168.3(5) . . . . ?
C39 C34 P5 C27 -88.7(6) . . . . ?
C35 C34 P5 C27 85.5(5) . . . . ?
C39 C34 P5 Os1 143.2(5) . . . . ?
C35 C34 P5 Os1 -42.6(6) . . . . ?
C2 C1 S1 C7 -177.4(8) . . . . ?
C6 C1 S1 C7 1.5(6) . . . . ?
N1 C7 S1 C1 -1.2(6) . . . . ?
S4 C7 S1 C1 169.8(6) . . . . ?
N2 C14 S2 C8 3.6(5) . . . . ?
S5 C14 S2 C8 -171.0(5) . . . . ?
C9 C8 S2 C14 173.2(7) . . . . ?
C13 C8 S2 C14 -1.2(5) . . . . ?
C19 C20 S3 C21 -179.3(6) . . . . ?
C15 C20 S3 C21 0.2(5) . . . . ?
N3 C21 S3 C20 -1.6(5) . . . . ?
S6 C21 S3 C20 179.0(4) . . . . ?
N1 C7 S4 Os1 10.9(5) . . . . ?
S1 C7 S4 Os1 -160.1(6) . . . . ?
N2 C14 S5 Os1 -26.1(5) . . . . ?
S2 C14 S5 Os1 147.9(4) . . . . ?
N3 C21 S6 Os1 -8.4(6) . . . . ?
S3 C21 S6 Os1 170.9(3) . . . . ?
